data_7130296
loop_
_publ_author_name
'Pedrazzani, Riccardo'
'Pinosa, Emanuele'
'Bertuzzi, Giulio'
'MONARI, MAGDA'
'Lauzon, Samuel'
'Ollevier, Thierry'
'Bandini, Marco'

_publ_section_title
;
 Convenient synthesis of tricyclic N(1)-C(2)-fused oxazino-indolones via
 [Au(I)] catalyzed hydrocarboxylation of allenes
;
_journal_name_full 'Chemical Communications'
_journal_paper_doi 10.1039/D2CC02303B
_journal_year 2022
_chemical_formula_sum 'C27 H31 Au Br N3'
_chemical_formula_weight 674.42
_space_group_crystal_system monoclinic
_space_group_IT_number 14
_space_group_name_Hall '-P 2ybc'
_space_group_name_H-M_alt 'P 1 21/c 1'
_atom_sites_solution_hydrogens geom
_audit_creation_method SHELXL-2018/3
_audit_update_record
;
2022-04-19 deposited with the CCDC.	2022-06-28 downloaded from the CCDC.
;
_cell_angle_alpha 90
_cell_angle_beta 100.258(2)
_cell_angle_gamma 90
_cell_formula_units_Z 4
_cell_length_a 10.8669(7)
_cell_length_b 11.9595(8)
_cell_length_c 19.9146(12)
_cell_measurement_reflns_used 9993
_cell_measurement_temperature 296(2)
_cell_measurement_theta_max 28.29
_cell_measurement_theta_min 2.56
_cell_volume 2546.8(3)
_computing_cell_refinement 'Bruker SAINT'
_computing_data_collection 'Bruker APEX2'
_computing_data_reduction 'Bruker SAINT'
_computing_molecular_graphics 'Bruker SHELXTL'
_computing_publication_material 'Bruker SHELXTL'
_computing_structure_refinement 'SHELXL-2018/3 (Sheldrick, 2018)'
_computing_structure_solution 'SHELXT 2014/5 (Sheldrick, 2014)'
_diffrn_ambient_temperature 296(2)
_diffrn_measured_fraction_theta_full 0.998
_diffrn_measured_fraction_theta_max 0.998
_diffrn_measurement_device_type 'Bruker APEX-II CCD'
_diffrn_measurement_method '\f and \w scans'
_diffrn_radiation_type MoK\a
_diffrn_radiation_wavelength 0.71073
_diffrn_reflns_av_R_equivalents 0.0611
_diffrn_reflns_av_unetI/netI 0.0374
_diffrn_reflns_Laue_measured_fraction_full 0.998
_diffrn_reflns_Laue_measured_fraction_max 0.998
_diffrn_reflns_limit_h_max 13
_diffrn_reflns_limit_h_min -13
_diffrn_reflns_limit_k_max 14
_diffrn_reflns_limit_k_min -14
_diffrn_reflns_limit_l_max 24
_diffrn_reflns_limit_l_min -24
_diffrn_reflns_number 32398
_diffrn_reflns_point_group_measured_fraction_full 0.998
_diffrn_reflns_point_group_measured_fraction_max 0.998
_diffrn_reflns_theta_full 25.242
_diffrn_reflns_theta_max 26.000
_diffrn_reflns_theta_min 1.904
_exptl_absorpt_coefficient_mu 7.364
_exptl_absorpt_correction_T_max 0.7311
_exptl_absorpt_correction_T_min 0.4684
_exptl_absorpt_correction_type multi-scan
_exptl_absorpt_process_details SADABS
_exptl_crystal_colour yellow
_exptl_crystal_density_diffrn 1.759
_exptl_crystal_description prism
_exptl_crystal_F_000 1312
_exptl_crystal_size_max 0.32
_exptl_crystal_size_mid 0.16
_exptl_crystal_size_min 0.14
_refine_diff_density_max 1.876
_refine_diff_density_min -1.714
_refine_diff_density_rms 0.143
_refine_ls_extinction_method none
_refine_ls_goodness_of_fit_ref 1.012
_refine_ls_hydrogen_treatment constr
_refine_ls_matrix_type full
_refine_ls_number_parameters 295
_refine_ls_number_reflns 5009
_refine_ls_number_restraints 0
_refine_ls_restrained_S_all 1.012
_refine_ls_R_factor_all 0.0553
_refine_ls_R_factor_gt 0.0450
_refine_ls_shift/su_max 0.001
_refine_ls_shift/su_mean 0.000
_refine_ls_structure_factor_coef Fsqd
_refine_ls_weighting_details 'w=1/[\s^2^(Fo^2^)+(0.0559P)^2^+12.8393P] where P=(Fo^2^+2Fc^2^)/3'
_refine_ls_weighting_scheme calc
_refine_ls_wR_factor_gt 0.1080
_refine_ls_wR_factor_ref 0.1133
_reflns_Friedel_coverage 0.000
_reflns_number_gt 4270
_reflns_number_total 5009
_reflns_threshold_expression 'I > 2\s(I)'
_cod_data_source_file d2cc02303b2.cif
_cod_data_source_block shelx_CCDC3
_cod_original_sg_symbol_H-M 'P 21/c'
_cod_database_code 7130296
_shelx_shelxl_version_number 2018/3
_shelx_space_group_comment
;
The symmetry employed for this shelxl refinement is uniquely defined
by the following loop, which should always be used as a source of
symmetry information in preference to the above space-group names.
They are only intended as comments.
;

loop_
_space_group_symop_operation_xyz
'x, y, z'
'-x, y+1/2, -z+1/2'
'-x, -y, -z'
'x, -y-1/2, z-1/2'

loop_
_atom_site_label
_atom_site_type_symbol
_atom_site_fract_x
_atom_site_fract_y
_atom_site_fract_z
_atom_site_U_iso_or_equiv
_atom_site_adp_type
_atom_site_occupancy
_atom_site_site_symmetry_order
_atom_site_calc_flag
_atom_site_refinement_flags_posn
_atom_site_refinement_flags_adp
_atom_site_refinement_flags_occupancy
_atom_site_disorder_assembly
_atom_site_disorder_group
Au Au 0.20501(3) 0.26891(2) 0.46022(2) 0.04250(12) Uani 1 1 d . . . . .
Br Br 0.17036(14) 0.18788(10) 0.34867(5) 0.0910(4) Uani 1 1 d . . . . .
N2 N 0.2570(5) 0.2712(4) 0.6119(3) 0.0367(12) Uani 1 1 d . . . . .
N1 N 0.2156(5) 0.4397(4) 0.5767(3) 0.0329(11) Uani 1 1 d . . . . .
C1 C 0.2321(5) 0.3332(5) 0.5545(3) 0.0280(12) Uani 1 1 d . . . . .
C3 C 0.2243(6) 0.4397(5) 0.6481(3) 0.0350(14) Uani 1 1 d . . . . .
C2 C 0.2535(6) 0.3336(6) 0.6691(3) 0.0380(15) Uani 1 1 d . . . . .
H2 H 0.268390 0.308020 0.713926 0.046 Uiso 1 1 calc R U . . .
C9 C 0.3058(6) 0.5043(5) 0.4449(4) 0.0376(14) Uani 1 1 d . . . . .
H9 H 0.370633 0.474619 0.476729 0.045 Uiso 1 1 calc R U . . .
C7 C 0.1862(6) 0.5376(5) 0.5385(3) 0.0353(14) Uani 1 1 d . . . . .
C8 C 0.1967(6) 0.5405(5) 0.4659(4) 0.0384(15) Uani 1 1 d . . . . .
C21 C 0.1722(6) 0.0848(5) 0.6180(3) 0.0361(14) Uani 1 1 d . . . . .
N3 N 0.4321(6) 0.4783(7) 0.3571(4) 0.0600(18) Uani 1 1 d . . . . .
C16 C 0.2746(6) 0.1512(5) 0.6125(3) 0.0349(14) Uani 1 1 d . . . . .
C10 C 0.3187(6) 0.5122(6) 0.3763(4) 0.0432(16) Uani 1 1 d . . . . .
C13 C 0.1016(6) 0.5856(6) 0.4187(4) 0.0457(17) Uani 1 1 d . . . . .
H13 H 0.029474 0.611803 0.432531 0.055 Uiso 1 1 calc R U . . .
C25 C 0.0451(6) 0.1336(6) 0.6222(4) 0.0448(16) Uani 1 1 d . . . . .
H25 H 0.053384 0.215128 0.620556 0.054 Uiso 1 1 calc R U . . .
C20 C 0.1911(7) -0.0294(6) 0.6192(4) 0.0479(17) Uani 1 1 d . . . . .
H20 H 0.125249 -0.076937 0.623540 0.057 Uiso 1 1 calc R U . . .
C6 C 0.1536(7) 0.6275(6) 0.5717(4) 0.0481(18) Uani 1 1 d . . . . .
H6 H 0.129205 0.691957 0.546742 0.058 Uiso 1 1 calc R U . . .
C17 C 0.3940(7) 0.1091(6) 0.6087(3) 0.0423(16) Uani 1 1 d . . . . .
C4 C 0.1929(7) 0.5388(6) 0.6806(4) 0.0472(17) Uani 1 1 d . . . . .
H4 H 0.199157 0.540830 0.727740 0.057 Uiso 1 1 calc R U . . .
C18 C 0.4065(7) -0.0049(7) 0.6105(4) 0.0507(18) Uani 1 1 d . . . . .
H18 H 0.484176 -0.036666 0.609167 0.061 Uiso 1 1 calc R U . . .
C11 C 0.2209(8) 0.5549(7) 0.3301(4) 0.0517(18) Uani 1 1 d . . . . .
H11 H 0.226958 0.559069 0.284206 0.062 Uiso 1 1 calc R U . . .
C19 C 0.3052(8) -0.0737(6) 0.6143(4) 0.0521(19) Uani 1 1 d . . . . .
H19 H 0.314938 -0.150933 0.613438 0.062 Uiso 1 1 calc R U . . .
C22 C 0.5045(7) 0.1853(7) 0.6044(4) 0.0517(19) Uani 1 1 d . . . . .
H22 H 0.476137 0.262886 0.605778 0.062 Uiso 1 1 calc R U . . .
C5 C 0.1545(8) 0.6288(7) 0.6433(4) 0.055(2) Uani 1 1 d . . . . .
H5 H 0.128488 0.692224 0.663954 0.066 Uiso 1 1 calc R U . . .
C12 C 0.1132(8) 0.5917(7) 0.3515(4) 0.056(2) Uani 1 1 d . . . . .
H12 H 0.047945 0.620915 0.319715 0.067 Uiso 1 1 calc R U . . .
C27 C 0.0058(8) 0.1055(8) 0.6900(5) 0.064(2) Uani 1 1 d . . . . .
H27A H -0.013817 0.027305 0.691104 0.096 Uiso 1 1 calc R U . . .
H27B H -0.066624 0.148699 0.694806 0.096 Uiso 1 1 calc R U . . .
H27C H 0.072921 0.122741 0.726789 0.096 Uiso 1 1 calc R U . . .
C26 C -0.0533(8) 0.1003(9) 0.5617(5) 0.067(2) Uani 1 1 d . . . . .
H26A H -0.021649 0.112718 0.520279 0.101 Uiso 1 1 calc R U . . .
H26B H -0.127121 0.144576 0.561250 0.101 Uiso 1 1 calc R U . . .
H26C H -0.073341 0.022649 0.565263 0.101 Uiso 1 1 calc R U . . .
C14 C 0.4920(8) 0.3806(9) 0.3886(5) 0.074(3) Uani 1 1 d . . . . .
H14A H 0.488125 0.381214 0.436436 0.111 Uiso 1 1 calc R U . . .
H14B H 0.577811 0.379618 0.382888 0.111 Uiso 1 1 calc R U . . .
H14C H 0.450204 0.315235 0.367849 0.111 Uiso 1 1 calc R U . . .
C24 C 0.5519(10) 0.1678(11) 0.5379(6) 0.089(3) Uani 1 1 d . . . . .
H24A H 0.622900 0.215239 0.536973 0.133 Uiso 1 1 calc R U . . .
H24B H 0.486869 0.186105 0.500185 0.133 Uiso 1 1 calc R U . . .
H24C H 0.575985 0.091093 0.534368 0.133 Uiso 1 1 calc R U . . .
C15 C 0.4388(10) 0.4911(12) 0.2857(5) 0.089(4) Uani 1 1 d . . . . .
H15A H 0.383180 0.438732 0.259233 0.134 Uiso 1 1 calc R U . . .
H15B H 0.522820 0.477298 0.278998 0.134 Uiso 1 1 calc R U . . .
H15C H 0.414843 0.565843 0.271294 0.134 Uiso 1 1 calc R U . . .
C23 C 0.6073(9) 0.1670(10) 0.6640(6) 0.083(3) Uani 1 1 d . . . . .
H23A H 0.580656 0.191865 0.704955 0.125 Uiso 1 1 calc R U . . .
H23B H 0.679844 0.208568 0.657500 0.125 Uiso 1 1 calc R U . . .
H23C H 0.627484 0.088851 0.667824 0.125 Uiso 1 1 calc R U . . .

loop_
_atom_site_aniso_label
_atom_site_aniso_U_11
_atom_site_aniso_U_22
_atom_site_aniso_U_33
_atom_site_aniso_U_23
_atom_site_aniso_U_13
_atom_site_aniso_U_12
Au 0.05433(19) 0.03845(17) 0.03671(17) -0.00386(11) 0.01352(12) -0.00639(12)
Br 0.1506(11) 0.0783(7) 0.0476(5) -0.0197(5) 0.0272(6) -0.0379(7)
N2 0.039(3) 0.034(3) 0.039(3) -0.002(2) 0.011(2) -0.002(2)
N1 0.023(2) 0.037(3) 0.040(3) -0.004(2) 0.009(2) -0.003(2)
C1 0.026(3) 0.028(3) 0.033(3) -0.004(2) 0.013(2) 0.000(2)
C3 0.028(3) 0.040(4) 0.038(3) -0.007(3) 0.010(3) -0.003(3)
C2 0.039(4) 0.046(4) 0.030(3) 0.000(3) 0.011(3) -0.005(3)
C9 0.028(3) 0.037(4) 0.047(4) 0.002(3) 0.006(3) -0.004(3)
C7 0.028(3) 0.032(3) 0.047(4) -0.001(3) 0.011(3) -0.001(2)
C8 0.037(4) 0.031(3) 0.050(4) 0.001(3) 0.015(3) -0.007(3)
C21 0.039(4) 0.039(4) 0.031(3) 0.002(3) 0.007(3) 0.001(3)
N3 0.054(4) 0.077(5) 0.056(4) -0.004(4) 0.030(3) 0.004(4)
C16 0.037(3) 0.035(3) 0.034(3) -0.003(3) 0.008(3) -0.001(3)
C10 0.038(4) 0.043(4) 0.052(4) -0.005(3) 0.017(3) -0.010(3)
C13 0.030(4) 0.048(4) 0.060(5) 0.004(3) 0.010(3) 0.001(3)
C25 0.035(4) 0.041(4) 0.059(5) 0.003(3) 0.011(3) -0.002(3)
C20 0.049(4) 0.038(4) 0.056(5) -0.002(3) 0.008(3) -0.008(3)
C6 0.048(4) 0.039(4) 0.062(5) -0.002(3) 0.023(4) 0.001(3)
C17 0.049(4) 0.048(4) 0.034(4) -0.002(3) 0.019(3) 0.003(3)
C4 0.050(4) 0.050(4) 0.046(4) -0.017(3) 0.019(3) -0.005(3)
C18 0.049(4) 0.051(5) 0.055(5) -0.004(3) 0.018(4) 0.011(3)
C11 0.058(5) 0.054(5) 0.045(4) -0.001(3) 0.016(4) -0.007(4)
C19 0.065(5) 0.032(4) 0.060(5) -0.002(3) 0.011(4) 0.003(3)
C22 0.047(4) 0.046(4) 0.069(5) 0.005(4) 0.027(4) 0.006(3)
C5 0.061(5) 0.044(5) 0.064(5) -0.017(4) 0.025(4) 0.000(4)
C12 0.048(5) 0.059(5) 0.058(5) 0.013(4) 0.002(4) 0.000(4)
C27 0.059(5) 0.078(6) 0.063(5) 0.004(4) 0.030(4) 0.002(4)
C26 0.047(5) 0.082(7) 0.069(6) 0.003(5) 0.003(4) 0.007(4)
C14 0.045(5) 0.094(8) 0.089(7) -0.023(6) 0.032(5) 0.000(5)
C24 0.082(7) 0.103(9) 0.095(8) 0.008(7) 0.055(6) -0.007(6)
C15 0.064(6) 0.148(11) 0.065(6) -0.004(6) 0.035(5) -0.005(6)
C23 0.061(6) 0.088(8) 0.097(8) 0.007(6) 0.000(5) -0.030(5)

loop_
_atom_type_symbol
_atom_type_description
_atom_type_scat_dispersion_real
_atom_type_scat_dispersion_imag
_atom_type_scat_source
C C 0.0033 0.0016 'International Tables Vol C Tables 4.2.6.8 and 6.1.1.4'
H H 0.0000 0.0000 'International Tables Vol C Tables 4.2.6.8 and 6.1.1.4'
Au Au -2.0133 8.8022 'International Tables Vol C Tables 4.2.6.8 and 6.1.1.4'
Br Br -0.2901 2.4595 'International Tables Vol C Tables 4.2.6.8 and 6.1.1.4'
N N 0.0061 0.0033 'International Tables Vol C Tables 4.2.6.8 and 6.1.1.4'

loop_
_geom_angle_atom_site_label_1
_geom_angle_atom_site_label_2
_geom_angle_atom_site_label_3
_geom_angle
_geom_angle_site_symmetry_1
_geom_angle_site_symmetry_3
_geom_angle_publ_flag
C1 Au Br 178.51(17) . . ?
C1 N2 C2 112.0(5) . . ?
C1 N2 C16 124.0(5) . . ?
C2 N2 C16 123.8(6) . . ?
C1 N1 C7 129.2(5) . . ?
C1 N1 C3 109.6(5) . . ?
C7 N1 C3 121.0(5) . . ?
N2 C1 N1 104.9(5) . . ?
N2 C1 Au 123.9(4) . . ?
N1 C1 Au 130.8(4) . . ?
C2 C3 N1 106.4(5) . . ?
C2 C3 C4 134.6(7) . . ?
N1 C3 C4 118.8(6) . . ?
C3 C2 N2 107.0(6) . . ?
C3 C2 H2 126.5 . . ?
N2 C2 H2 126.5 . . ?
C8 C9 C10 120.6(6) . . ?
C8 C9 H9 119.7 . . ?
C10 C9 H9 119.7 . . ?
C6 C7 N1 117.2(6) . . ?
C6 C7 C8 122.6(6) . . ?
N1 C7 C8 120.2(6) . . ?
C13 C8 C9 119.5(7) . . ?
C13 C8 C7 120.0(6) . . ?
C9 C8 C7 120.4(6) . . ?
C20 C21 C16 116.7(6) . . ?
C20 C21 C25 120.9(6) . . ?
C16 C21 C25 122.4(6) . . ?
C10 N3 C14 117.8(7) . . ?
C10 N3 C15 115.8(7) . . ?
C14 N3 C15 114.9(8) . . ?
C21 C16 C17 124.0(6) . . ?
C21 C16 N2 117.5(6) . . ?
C17 C16 N2 118.5(6) . . ?
C11 C10 C9 118.5(7) . . ?
C11 C10 N3 122.2(7) . . ?
C9 C10 N3 119.2(7) . . ?
C12 C13 C8 120.0(7) . . ?
C12 C13 H13 120.0 . . ?
C8 C13 H13 120.0 . . ?
C21 C25 C26 112.1(7) . . ?
C21 C25 C27 111.5(6) . . ?
C26 C25 C27 112.1(7) . . ?
C21 C25 H25 106.9 . . ?
C26 C25 H25 106.9 . . ?
C27 C25 H25 106.9 . . ?
C19 C20 C21 121.0(7) . . ?
C19 C20 H20 119.5 . . ?
C21 C20 H20 119.5 . . ?
C7 C6 C5 123.1(7) . . ?
C7 C6 H6 118.4 . . ?
C5 C6 H6 118.4 . . ?
C18 C17 C16 116.3(7) . . ?
C18 C17 C22 121.5(7) . . ?
C16 C17 C22 122.2(6) . . ?
C5 C4 C3 119.8(7) . . ?
C5 C4 H4 120.1 . . ?
C3 C4 H4 120.1 . . ?
C17 C18 C19 121.0(7) . . ?
C17 C18 H18 119.5 . . ?
C19 C18 H18 119.5 . . ?
C10 C11 C12 120.5(7) . . ?
C10 C11 H11 119.7 . . ?
C12 C11 H11 119.7 . . ?
C20 C19 C18 120.8(7) . . ?
C20 C19 H19 119.6 . . ?
C18 C19 H19 119.6 . . ?
C23 C22 C17 110.8(7) . . ?
C23 C22 C24 110.5(8) . . ?
C17 C22 C24 111.1(8) . . ?
C23 C22 H22 108.1 . . ?
C17 C22 H22 108.1 . . ?
C24 C22 H22 108.1 . . ?
C4 C5 C6 119.6(7) . . ?
C4 C5 H5 120.2 . . ?
C6 C5 H5 120.2 . . ?
C13 C12 C11 120.8(7) . . ?
C13 C12 H12 119.6 . . ?
C11 C12 H12 119.6 . . ?
C25 C27 H27A 109.5 . . ?
C25 C27 H27B 109.5 . . ?
H27A C27 H27B 109.5 . . ?
C25 C27 H27C 109.5 . . ?
H27A C27 H27C 109.5 . . ?
H27B C27 H27C 109.5 . . ?
C25 C26 H26A 109.5 . . ?
C25 C26 H26B 109.5 . . ?
H26A C26 H26B 109.5 . . ?
C25 C26 H26C 109.5 . . ?
H26A C26 H26C 109.5 . . ?
H26B C26 H26C 109.5 . . ?
N3 C14 H14A 109.5 . . ?
N3 C14 H14B 109.5 . . ?
H14A C14 H14B 109.5 . . ?
N3 C14 H14C 109.5 . . ?
H14A C14 H14C 109.5 . . ?
H14B C14 H14C 109.5 . . ?
C22 C24 H24A 109.5 . . ?
C22 C24 H24B 109.5 . . ?
H24A C24 H24B 109.5 . . ?
C22 C24 H24C 109.5 . . ?
H24A C24 H24C 109.5 . . ?
H24B C24 H24C 109.5 . . ?
N3 C15 H15A 109.5 . . ?
N3 C15 H15B 109.5 . . ?
H15A C15 H15B 109.5 . . ?
N3 C15 H15C 109.5 . . ?
H15A C15 H15C 109.5 . . ?
H15B C15 H15C 109.5 . . ?
C22 C23 H23A 109.5 . . ?
C22 C23 H23B 109.5 . . ?
H23A C23 H23B 109.5 . . ?
C22 C23 H23C 109.5 . . ?
H23A C23 H23C 109.5 . . ?
H23B C23 H23C 109.5 . . ?

loop_
_geom_bond_atom_site_label_1
_geom_bond_atom_site_label_2
_geom_bond_distance
_geom_bond_site_symmetry_2
_geom_bond_publ_flag
Au C1 2.002(6) . ?
Au Br 2.3913(9) . ?
N2 C1 1.348(8) . ?
N2 C2 1.368(8) . ?
N2 C16 1.447(9) . ?
N1 C1 1.371(8) . ?
N1 C7 1.401(8) . ?
N1 C3 1.408(8) . ?
C3 C2 1.357(10) . ?
C3 C4 1.421(9) . ?
C2 H2 0.9300 . ?
C9 C8 1.394(9) . ?
C9 C10 1.401(10) . ?
C9 H9 0.9300 . ?
C7 C6 1.342(10) . ?
C7 C8 1.472(9) . ?
C8 C13 1.377(10) . ?
C21 C20 1.381(10) . ?
C21 C16 1.386(9) . ?
C21 C25 1.516(9) . ?
N3 C10 1.413(9) . ?
N3 C14 1.428(13) . ?
N3 C15 1.445(11) . ?
C16 C17 1.407(9) . ?
C10 C11 1.374(11) . ?
C13 C12 1.369(11) . ?
C13 H13 0.9300 . ?
C25 C26 1.514(11) . ?
C25 C27 1.525(11) . ?
C25 H25 0.9800 . ?
C20 C19 1.368(11) . ?
C20 H20 0.9300 . ?
C6 C5 1.425(11) . ?
C6 H6 0.9300 . ?
C17 C18 1.370(11) . ?
C17 C22 1.521(10) . ?
C4 C5 1.331(12) . ?
C4 H4 0.9300 . ?
C18 C19 1.388(11) . ?
C18 H18 0.9300 . ?
C11 C12 1.386(11) . ?
C11 H11 0.9300 . ?
C19 H19 0.9300 . ?
C22 C23 1.494(13) . ?
C22 C24 1.520(12) . ?
C22 H22 0.9800 . ?
C5 H5 0.9300 . ?
C12 H12 0.9300 . ?
C27 H27A 0.9600 . ?
C27 H27B 0.9600 . ?
C27 H27C 0.9600 . ?
C26 H26A 0.9600 . ?
C26 H26B 0.9600 . ?
C26 H26C 0.9600 . ?
C14 H14A 0.9600 . ?
C14 H14B 0.9600 . ?
C14 H14C 0.9600 . ?
C24 H24A 0.9600 . ?
C24 H24B 0.9600 . ?
C24 H24C 0.9600 . ?
C15 H15A 0.9600 . ?
C15 H15B 0.9600 . ?
C15 H15C 0.9600 . ?
C23 H23A 0.9600 . ?
C23 H23B 0.9600 . ?
C23 H23C 0.9600 . ?
